data_7709880
loop_
_publ_author_name
'D\;ebowski, Maciej'
'Gu\'nka, Piotr Aleksander'
'\.Zurawski, Konrad'
'Zybert, Magdalena'
'Modzelewska, Beata'
'Ostrowski, Andrzej'
'Zachara, Janusz'
'Florja\'nczyk, Zbigniew Jan'

_publ_section_title
;
 Influence of substituents in aryl groups on the structure, thermal
 transitions and electrorheological properties of zinc
 bis(diarylphosphate) hybrid polymers
;
_journal_name_full 'Dalton Transactions'
_journal_paper_doi 10.1039/D2DT00492E
_journal_year 2022
_chemical_absolute_configuration ad
_chemical_formula_moiety 'C24 H16 N4 O16 P2 Zn'
_chemical_formula_sum 'C24 H16 N4 O16 P2 Zn'
_chemical_formula_weight 743.72
_space_group_crystal_system orthorhombic
_space_group_IT_number 33
_space_group_name_Hall 'P 2c -2n'
_space_group_name_H-M_alt 'P n a 21'
_atom_sites_solution_hydrogens geom
_atom_sites_solution_primary dual
_audit_creation_date 2019-09-24
_audit_creation_method
;
Olex2 1.3-alpha
(compiled 2019.09.11 svn.r3662 for OlexSys, GUI svn.r5938)
;
_audit_update_record
;
2021-03-05 deposited with the CCDC.	2022-03-28 downloaded from the CCDC.
;
_cell_angle_alpha 90
_cell_angle_beta 90
_cell_angle_gamma 90
_cell_formula_units_Z 4
_cell_length_a 7.54290(10)
_cell_length_b 12.0207(2)
_cell_length_c 30.3806(5)
_cell_measurement_reflns_used 25464
_cell_measurement_temperature 100.0(2)
_cell_measurement_theta_max 37.3640
_cell_measurement_theta_min 3.7820
_cell_volume 2754.64(7)
_computing_cell_refinement 'CrysAlisPro 1.171.40.53 (Rigaku OD, 2019)'
_computing_data_collection 'CrysAlisPro 1.171.40.53 (Rigaku OD, 2019)'
_computing_data_reduction 'CrysAlisPro 1.171.40.53 (Rigaku OD, 2019)'
_computing_molecular_graphics 'Olex2 1.3-alpha (Dolomanov et al., 2009)'
_computing_publication_material 'Olex2 1.3-alpha (Dolomanov et al., 2009)'
_computing_structure_refinement 'ShelXL 2018/3 (Sheldrick, 2015)'
_computing_structure_solution 'ShelXT n/a (Sheldrick, 2015)'
_diffrn_ambient_environment N~2~
_diffrn_ambient_temperature 100.0(2)
_diffrn_detector 'CCD plate'
_diffrn_detector_area_resol_mean 10.3347
_diffrn_detector_type Atlas
_diffrn_measured_fraction_theta_full 0.998
_diffrn_measured_fraction_theta_max 0.999
_diffrn_measurement_details
;
List of Runs (angles in degrees, time in seconds):

  # Type    Start    End  Width  t~exp~   \w     \q     \k     \f   Frames
#--------------------------------------------------------------------------
  1  \w   -105.00  -2.00   1.00   36.00    --  -31.39 -57.00 -60.00  103
  2  \w   -102.00   2.00   1.00   36.00    --  -31.39 -77.00-120.00  104
  3  \w   -108.00  10.00   1.00   36.00    --  -31.39 -19.00  60.00  118
  4  \w    -60.00  42.00   1.00   36.00    --  -31.39  57.00-180.00  102
  5  \w    -50.00  45.00   1.00   36.00    --  -31.39  38.00  90.00   95
  6  \w   -110.00   2.00   1.00   36.00    --  -31.39 -77.00  60.00  112
  7  \w     -4.00  74.00   1.00   36.00    --   32.02 -99.00   0.00   78
  8  \w     38.00  96.00   1.00   36.00    --   32.02-137.00-177.00   58
  9  \w     56.00 122.00   1.00   36.00    --   32.02 179.00   0.00   66
 10  \w     -2.00 110.00   1.00   36.00    --   32.02  77.00-180.00  112
 11  \w    -50.00  45.00   1.00   36.00    --  -31.39  38.00-120.00   95
;
_diffrn_measurement_device 'four-circle diffractometer'
_diffrn_measurement_device_type 'Xcalibur, Atlas, Gemini ultra'
_diffrn_measurement_method '\w scans'
_diffrn_orient_matrix_type 'CrysAlisPro convention (1999,Acta A55,543-557)'
_diffrn_orient_matrix_UB_11 -0.0527565000
_diffrn_orient_matrix_UB_12 0.0038586000
_diffrn_orient_matrix_UB_13 -0.0192543000
_diffrn_orient_matrix_UB_21 -0.0766630000
_diffrn_orient_matrix_UB_22 0.0076565000
_diffrn_orient_matrix_UB_23 0.0132011000
_diffrn_orient_matrix_UB_31 0.0135423000
_diffrn_orient_matrix_UB_32 0.0583700000
_diffrn_orient_matrix_UB_33 -0.0004616000
_diffrn_radiation_monochromator graphite
_diffrn_radiation_probe x-ray
_diffrn_radiation_type 'Mo K\a'
_diffrn_radiation_wavelength 0.71073
_diffrn_reflns_av_R_equivalents 0.1039
_diffrn_reflns_av_unetI/netI 0.0365
_diffrn_reflns_Laue_measured_fraction_full 0.998
_diffrn_reflns_Laue_measured_fraction_max 0.999
_diffrn_reflns_limit_h_max 9
_diffrn_reflns_limit_h_min -9
_diffrn_reflns_limit_k_max 14
_diffrn_reflns_limit_k_min -14
_diffrn_reflns_limit_l_max 37
_diffrn_reflns_limit_l_min -37
_diffrn_reflns_number 50852
_diffrn_reflns_point_group_measured_fraction_full 0.998
_diffrn_reflns_point_group_measured_fraction_max 0.999
_diffrn_reflns_theta_full 25.242
_diffrn_reflns_theta_max 26.018
_diffrn_reflns_theta_min 3.188
_diffrn_source 'fine-focus sealed X-ray tube'
_diffrn_source_type 'Enhance (Mo) X-ray Source'
_exptl_absorpt_coefficient_mu 1.098
_exptl_absorpt_correction_T_max 0.890
_exptl_absorpt_correction_T_min 0.459
_exptl_absorpt_correction_type analytical
_exptl_absorpt_process_details
;
CrysAlisPro 1.171.40.53 (Rigaku Oxford Diffraction, 2019)
Analytical numeric absorption correction using a multifaceted crystal
			model based on expressions derived by R.C. Clark & J.S. Reid.
(Clark, R. C. & Reid, J. S. (1995). Acta Cryst. A51, 887-897)
Empirical absorption correction using spherical harmonics,
 implemented in SCALE3 ABSPACK scaling algorithm.
;
_exptl_crystal_colour colourless
_exptl_crystal_colour_primary colourless
_exptl_crystal_density_diffrn 1.793
_exptl_crystal_description needle
_exptl_crystal_F_000 1504
_exptl_crystal_size_max 0.993
_exptl_crystal_size_mid 0.124
_exptl_crystal_size_min 0.112
_refine_diff_density_max 1.785
_refine_diff_density_min -1.334
_refine_diff_density_rms 0.147
_refine_ls_abs_structure_details
;
 Refined as an inversion twin.
;
_refine_ls_abs_structure_Flack 0.50(3)
_refine_ls_extinction_method none
_refine_ls_goodness_of_fit_ref 1.033
_refine_ls_hydrogen_treatment constr
_refine_ls_matrix_type full
_refine_ls_number_parameters 425
_refine_ls_number_reflns 5436
_refine_ls_number_restraints 25
_refine_ls_restrained_S_all 1.032
_refine_ls_R_factor_all 0.0910
_refine_ls_R_factor_gt 0.0901
_refine_ls_shift/su_max 0.000
_refine_ls_shift/su_mean 0.000
_refine_ls_structure_factor_coef Fsqd
_refine_ls_weighting_details 'w=1/[\s^2^(Fo^2^)+(0.1848P)^2^+10.2526P] where P=(Fo^2^+2Fc^2^)/3'
_refine_ls_weighting_scheme calc
_refine_ls_wR_factor_gt 0.2303
_refine_ls_wR_factor_ref 0.2320
_reflns_Friedel_coverage 0.961
_reflns_Friedel_fraction_full 0.998
_reflns_Friedel_fraction_max 0.999
_reflns_number_gt 5297
_reflns_number_total 5436
_reflns_threshold_expression 'I > 2\s(I)'
_cod_data_source_file d2dt00492e2.cif
_cod_data_source_block ZnDNP_pg33_0-5maskssmart
_cod_database_code 7709880
_shelx_shelxl_version_number 2018/3
_chemical_oxdiff_formula 'Zn P2 O16 N4 C24 H16'
_shelx_space_group_comment
;
The symmetry employed for this shelxl refinement is uniquely defined
by the following loop, which should always be used as a source of
symmetry information in preference to the above space-group names.
They are only intended as comments.
;
_reflns_odcompleteness_completeness 99.62
_reflns_odcompleteness_iscentric 1
_reflns_odcompleteness_theta 25.97
_olex2_refinement_description
;
1. Twinned data refinement
 Scales: 0.50(3)
 0.50(3)
2. Fixed Uiso
 At 1.2 times of:
  All C(H) groups
3. Uiso/Uaniso restraints and constraints
Uanis(C22) \\sim Ueq, Uanis(C23) \\sim Ueq, Uanis(O11) \\sim Ueq, Uanis(N4)
\\sim Ueq: with sigma of 0.01 and sigma for terminal atoms of 0.02
4.a Aromatic/amide H refined with riding coordinates:
 C2(H2), C3(H3), C5(H5), C6(H6), C8(H8), C9(H9), C11(H11), C12(H12), C14(H14),
 C15(H15), C17(H17), C18(H18), C20(H20), C21(H21), C23(H23), C24(H24)
;
_olex2_submission_special_instructions 'No special instructions were received'
_oxdiff_exptl_absorpt_empirical_details
;
Empirical correction (ABSPACK) includes:
- Absorption correction using spherical harmonics
- Frame scaling
;
_oxdiff_exptl_absorpt_empirical_full_max 1.669
_oxdiff_exptl_absorpt_empirical_full_min 0.609

loop_
_space_group_symop_operation_xyz
'x, y, z'
'-x, -y, z+1/2'
'x+1/2, -y+1/2, z'
'-x+1/2, y+1/2, z+1/2'

loop_
_atom_site_label
_atom_site_type_symbol
_atom_site_fract_x
_atom_site_fract_y
_atom_site_fract_z
_atom_site_U_iso_or_equiv
_atom_site_adp_type
_atom_site_occupancy
_atom_site_site_symmetry_order
_atom_site_calc_flag
_atom_site_refinement_flags_posn
_atom_site_refinement_flags_adp
_atom_site_refinement_flags_occupancy
_atom_site_disorder_assembly
_atom_site_disorder_group
Zn1 Zn 0.12982(16) 0.66152(7) 0.50035(5) 0.0141(3) Uani 1 1 d . . . . .
P1 P 0.4584(3) 0.6352(2) 0.44259(8) 0.0144(6) Uani 1 1 d . . . . .
P2 P -0.1962(4) 0.6392(2) 0.55906(8) 0.0149(6) Uani 1 1 d . . . . .
O1 O -0.0755(10) 0.5894(6) 0.5258(2) 0.0187(15) Uani 1 1 d . . . . .
O2 O -0.2831(10) 0.7467(6) 0.5489(3) 0.0198(17) Uani 1 1 d . . . . .
O3 O -0.0857(10) 0.6471(6) 0.6034(3) 0.0172(15) Uani 1 1 d . . . . .
O4 O -0.3550(9) 0.5545(7) 0.5699(3) 0.0181(16) Uani 1 1 d . . . . .
O5 O 0.3325(9) 0.5860(6) 0.4756(2) 0.0165(14) Uani 1 1 d . . . . .
O6 O 0.5501(10) 0.7428(6) 0.4520(3) 0.0181(16) Uani 1 1 d . . . . .
O7 O 0.3490(11) 0.6422(7) 0.3978(3) 0.0216(17) Uani 1 1 d . . . . .
O8 O 0.6150(9) 0.5495(7) 0.4324(3) 0.0189(16) Uani 1 1 d . . . . .
O9 O -0.3045(16) 0.9135(9) 0.7719(3) 0.045(2) Uani 1 1 d . . . . .
O10 O -0.4053(14) 0.7482(10) 0.7893(4) 0.040(3) Uani 1 1 d . . . . .
O11 O -0.2580(13) 0.0370(7) 0.5696(4) 0.039(2) Uani 1 1 d . U . . .
O12 O -0.3680(14) 0.0618(10) 0.6353(5) 0.044(3) Uani 1 1 d . . . . .
O13 O 0.6397(15) 0.8952(10) 0.2331(4) 0.047(3) Uani 1 1 d . . . . .
O14 O 0.6628(15) 0.7258(11) 0.2110(4) 0.043(2) Uani 1 1 d . . . . .
O15 O 0.6256(13) 0.0578(10) 0.3659(4) 0.040(3) Uani 1 1 d . . . . .
O16 O 0.5141(12) 0.0315(7) 0.4312(4) 0.038(2) Uani 1 1 d . . . . .
N1 N -0.3310(15) 0.8136(11) 0.7641(4) 0.031(2) Uani 1 1 d . . . . .
N2 N -0.3149(15) 0.0958(9) 0.5991(4) 0.033(3) Uani 1 1 d . . . . .
N3 N 0.6225(13) 0.7947(12) 0.2382(4) 0.032(3) Uani 1 1 d . . . . .
N4 N 0.5725(14) 0.0912(8) 0.4017(4) 0.028(2) Uani 1 1 d . U . . .
C1 C -0.1539(13) 0.6909(10) 0.6427(4) 0.016(2) Uani 1 1 d . . . . .
C2 C -0.1842(15) 0.6154(9) 0.6772(4) 0.022(2) Uani 1 1 d . . . . .
H2 H -0.164774 0.538038 0.673107 0.026 Uiso 1 1 calc R U . . .
C3 C -0.2425(16) 0.6560(9) 0.7169(4) 0.024(2) Uani 1 1 d . . . . .
H3 H -0.265270 0.606821 0.740755 0.029 Uiso 1 1 calc R U . . .
C4 C -0.2680(15) 0.7705(10) 0.7218(4) 0.023(2) Uani 1 1 d . . . . .
C5 C -0.2364(15) 0.8453(9) 0.6874(4) 0.021(2) Uani 1 1 d . . . . .
H5 H -0.255360 0.922811 0.691283 0.025 Uiso 1 1 calc R U . . .
C6 C -0.1761(15) 0.8035(10) 0.6470(4) 0.020(2) Uani 1 1 d . . . . .
H6 H -0.151299 0.852140 0.623127 0.024 Uiso 1 1 calc R U . . .
C7 C -0.3327(14) 0.4407(9) 0.5778(4) 0.017(2) Uani 1 1 d . . . . .
C8 C -0.3995(14) 0.3992(10) 0.6165(4) 0.019(2) Uani 1 1 d . . . . .
H8 H -0.449458 0.447760 0.637799 0.023 Uiso 1 1 calc R U . . .
C9 C -0.3931(15) 0.2838(13) 0.6241(5) 0.025(3) Uani 1 1 d . . . . .
H9 H -0.437803 0.252638 0.650560 0.030 Uiso 1 1 calc R U . . .
C10 C -0.3202(15) 0.2175(9) 0.5920(4) 0.023(2) Uani 1 1 d . . . . .
C11 C -0.2496(17) 0.2598(10) 0.5533(5) 0.027(3) Uani 1 1 d . . . . .
H11 H -0.197617 0.211761 0.532127 0.032 Uiso 1 1 calc R U . . .
C12 C -0.2564(16) 0.3714(9) 0.5463(4) 0.021(2) Uani 1 1 d . . . . .
H12 H -0.209113 0.402114 0.520032 0.025 Uiso 1 1 calc R U . . .
C13 C 0.4200(15) 0.6825(9) 0.3588(4) 0.016(2) Uani 1 1 d . . . . .
C14 C 0.4535(15) 0.6052(10) 0.3255(4) 0.022(2) Uani 1 1 d . . . . .
H14 H 0.430732 0.528292 0.330074 0.027 Uiso 1 1 calc R U . . .
C15 C 0.5211(17) 0.6430(10) 0.2855(4) 0.024(2) Uani 1 1 d . . . . .
H15 H 0.549168 0.592846 0.262357 0.029 Uiso 1 1 calc R U . . .
C16 C 0.5456(15) 0.7559(10) 0.2808(4) 0.023(2) Uani 1 1 d . . . . .
C17 C 0.5103(17) 0.8343(9) 0.3130(4) 0.024(2) Uani 1 1 d . . . . .
H17 H 0.529336 0.911333 0.307819 0.029 Uiso 1 1 calc R U . . .
C18 C 0.4461(15) 0.7966(9) 0.3534(4) 0.020(2) Uani 1 1 d . . . . .
H18 H 0.420709 0.847180 0.376547 0.024 Uiso 1 1 calc R U . . .
C19 C 0.5888(14) 0.4366(9) 0.4238(4) 0.018(2) Uani 1 1 d . . . . .
C20 C 0.5129(16) 0.3690(10) 0.4556(4) 0.024(2) Uani 1 1 d . . . . .
H20 H 0.463122 0.399785 0.481662 0.029 Uiso 1 1 calc R U . . .
C21 C 0.5118(15) 0.2545(9) 0.4483(5) 0.022(2) Uani 1 1 d . . . . .
H21 H 0.464646 0.205156 0.469760 0.026 Uiso 1 1 calc R U . . .
C22 C 0.5811(15) 0.2139(9) 0.4090(4) 0.022(2) Uani 1 1 d . U . . .
C23 C 0.6520(15) 0.2810(12) 0.3769(4) 0.022(2) Uani 1 1 d . U . . .
H23 H 0.695470 0.250260 0.350228 0.027 Uiso 1 1 calc R U . . .
C24 C 0.6583(15) 0.3942(10) 0.3845(4) 0.020(2) Uani 1 1 d . . . . .
H24 H 0.709280 0.442660 0.363314 0.023 Uiso 1 1 calc R U . . .

loop_
_atom_site_aniso_label
_atom_site_aniso_U_11
_atom_site_aniso_U_22
_atom_site_aniso_U_33
_atom_site_aniso_U_23
_atom_site_aniso_U_13
_atom_site_aniso_U_12
Zn1 0.0155(6) 0.0084(5) 0.0183(5) 0.0003(5) 0.0017(4) 0.0000(4)
P1 0.0136(12) 0.0101(11) 0.0195(13) -0.0025(9) 0.0009(9) 0.0015(9)
P2 0.0169(13) 0.0099(11) 0.0179(13) 0.0015(9) 0.0016(10) 0.0015(10)
O1 0.024(4) 0.008(3) 0.024(4) 0.003(3) 0.004(3) -0.002(3)
O2 0.025(4) 0.013(3) 0.021(4) 0.001(3) 0.003(3) 0.004(3)
O3 0.016(3) 0.016(3) 0.020(4) 0.000(3) 0.003(3) 0.007(3)
O4 0.018(4) 0.010(4) 0.026(4) 0.003(3) 0.005(3) -0.001(3)
O5 0.012(3) 0.011(3) 0.026(4) 0.003(3) 0.003(3) 0.001(3)
O6 0.024(4) 0.011(3) 0.020(4) -0.002(3) 0.002(3) -0.001(3)
O7 0.023(4) 0.022(4) 0.019(4) -0.001(3) 0.001(3) -0.001(3)
O8 0.020(4) 0.008(4) 0.029(4) -0.004(3) 0.005(3) -0.004(3)
O9 0.065(7) 0.038(6) 0.032(5) -0.010(4) 0.003(5) 0.005(5)
O10 0.035(5) 0.058(8) 0.026(6) -0.002(4) 0.005(4) -0.005(5)
O11 0.032(5) 0.010(4) 0.075(7) -0.004(4) -0.008(5) -0.003(4)
O12 0.051(7) 0.022(5) 0.060(8) 0.021(5) -0.008(5) -0.007(4)
O13 0.062(7) 0.039(6) 0.039(5) 0.024(5) 0.003(5) -0.012(5)
O14 0.053(6) 0.056(6) 0.021(5) 0.003(4) 0.013(5) -0.002(5)
O15 0.044(6) 0.023(5) 0.054(7) -0.016(5) -0.005(4) 0.010(4)
O16 0.032(5) 0.014(4) 0.066(7) 0.006(4) -0.005(5) -0.003(4)
N1 0.028(5) 0.043(6) 0.023(5) -0.006(5) 0.000(4) 0.001(5)
N2 0.024(5) 0.021(6) 0.055(7) 0.012(5) -0.010(5) -0.007(5)
N3 0.029(6) 0.041(7) 0.026(6) 0.013(5) -0.002(4) -0.009(4)
N4 0.021(5) 0.013(5) 0.049(6) -0.005(4) -0.007(4) 0.010(4)
C1 0.009(4) 0.017(5) 0.023(5) -0.001(4) 0.002(4) -0.003(4)
C2 0.020(5) 0.016(5) 0.029(6) 0.006(4) -0.001(4) -0.005(4)
C3 0.023(6) 0.025(6) 0.024(6) 0.003(4) -0.002(4) -0.007(4)
C4 0.026(5) 0.029(6) 0.014(5) -0.003(4) 0.000(4) 0.002(5)
C5 0.017(5) 0.017(5) 0.029(6) -0.003(4) -0.001(5) 0.005(4)
C6 0.020(5) 0.016(5) 0.024(5) 0.003(4) 0.003(4) 0.002(5)
C7 0.015(5) 0.009(5) 0.028(6) 0.003(4) 0.002(4) -0.003(4)
C8 0.017(5) 0.014(5) 0.026(6) 0.001(4) 0.001(4) -0.007(4)
C9 0.017(5) 0.029(7) 0.029(6) 0.012(5) -0.002(4) -0.002(5)
C10 0.019(5) 0.010(5) 0.038(7) 0.003(4) -0.009(5) 0.003(4)
C11 0.022(5) 0.022(6) 0.035(7) -0.003(5) 0.011(5) -0.003(4)
C12 0.023(5) 0.015(5) 0.025(5) 0.001(4) 0.006(4) 0.000(4)
C13 0.016(5) 0.015(5) 0.018(5) -0.001(4) -0.001(4) 0.001(4)
C14 0.033(6) 0.016(5) 0.018(5) -0.002(4) -0.001(4) 0.000(4)
C15 0.026(6) 0.028(6) 0.019(5) -0.005(4) 0.000(4) 0.003(4)
C16 0.022(5) 0.026(6) 0.021(6) 0.007(4) 0.003(4) 0.000(4)
C17 0.031(6) 0.019(6) 0.023(6) 0.004(4) -0.007(5) -0.008(4)
C18 0.025(6) 0.018(5) 0.019(5) -0.003(4) 0.000(4) 0.002(4)
C19 0.015(4) 0.010(5) 0.028(6) 0.001(4) -0.004(4) 0.003(4)
C20 0.024(6) 0.021(5) 0.027(6) -0.002(4) 0.005(4) 0.005(5)
C21 0.017(5) 0.008(4) 0.040(7) 0.000(4) 0.001(5) 0.001(4)
C22 0.016(5) 0.013(5) 0.037(6) -0.003(4) -0.003(4) 0.010(4)
C23 0.023(5) 0.016(5) 0.027(6) -0.004(5) -0.003(4) 0.013(4)
C24 0.019(5) 0.013(5) 0.027(6) -0.002(4) 0.001(4) 0.000(4)

loop_
_atom_type_symbol
_atom_type_description
_atom_type_scat_dispersion_real
_atom_type_scat_dispersion_imag
_atom_type_scat_source
C C 0.0033 0.0016 'International Tables Vol C Tables 4.2.6.8 and 6.1.1.4'
H H 0.0000 0.0000 'International Tables Vol C Tables 4.2.6.8 and 6.1.1.4'
N N 0.0061 0.0033 'International Tables Vol C Tables 4.2.6.8 and 6.1.1.4'
O O 0.0106 0.0060 'International Tables Vol C Tables 4.2.6.8 and 6.1.1.4'
P P 0.1023 0.0942 'International Tables Vol C Tables 4.2.6.8 and 6.1.1.4'
Zn Zn 0.2839 1.4301 'International Tables Vol C Tables 4.2.6.8 and 6.1.1.4'

loop_
_exptl_crystal_face_index_h
_exptl_crystal_face_index_k
_exptl_crystal_face_index_l
_exptl_crystal_face_perp_dist
0 -1 0 0.0895
0 0 1 0.0561
0 0 -1 0.0561
1 0 0 0.4854
0 1 0 0.0345
-1 0 0 0.5074

loop_
_geom_angle_atom_site_label_1
_geom_angle_atom_site_label_2
_geom_angle_atom_site_label_3
_geom_angle
_geom_angle_site_symmetry_1
_geom_angle_site_symmetry_3
_geom_angle_publ_flag
O1 Zn1 O2 102.8(3) . 3_565 ?
O1 Zn1 O6 108.4(3) . 3_465 ?
O2 Zn1 O6 109.7(3) 3_565 3_465 ?
O5 Zn1 O1 125.3(3) . . ?
O5 Zn1 O2 107.0(3) . 3_565 ?
O5 Zn1 O6 103.1(3) . 3_465 ?
O5 P1 O7 105.3(4) . . ?
O5 P1 O8 110.0(4) . . ?
O6 P1 O5 120.3(5) . . ?
O6 P1 O7 111.0(4) . . ?
O6 P1 O8 104.7(4) . . ?
O7 P1 O8 104.6(5) . . ?
O1 P2 O3 106.3(4) . . ?
O1 P2 O4 110.0(4) . . ?
O2 P2 O1 118.7(5) . . ?
O2 P2 O3 110.9(4) . . ?
O2 P2 O4 105.4(4) . . ?
O3 P2 O4 104.8(5) . . ?
P2 O1 Zn1 125.5(4) . . ?
P2 O2 Zn1 143.0(5) . 3_465 ?
C1 O3 P2 123.6(7) . . ?
C7 O4 P2 124.4(7) . . ?
P1 O5 Zn1 125.1(4) . . ?
P1 O6 Zn1 142.6(5) . 3_565 ?
C13 O7 P1 123.2(7) . . ?
C19 O8 P1 124.0(6) . . ?
O9 N1 C4 117.4(12) . . ?
O10 N1 O9 124.8(12) . . ?
O10 N1 C4 117.9(12) . . ?
O11 N2 O12 125.0(12) . . ?
O11 N2 C10 118.5(11) . . ?
O12 N2 C10 116.5(12) . . ?
O13 N3 C16 117.4(12) . . ?
O14 N3 O13 124.1(12) . . ?
O14 N3 C16 118.5(12) . . ?
O15 N4 O16 124.9(11) . . ?
O15 N4 C22 116.2(11) . . ?
O16 N4 C22 118.9(10) . . ?
O3 C1 C2 116.9(10) . . ?
C6 C1 O3 119.8(10) . . ?
C6 C1 C2 123.2(10) . . ?
C1 C2 H2 120.7 . . ?
C3 C2 C1 118.6(10) . . ?
C3 C2 H2 120.7 . . ?
C2 C3 H3 120.5 . . ?
C2 C3 C4 119.1(11) . . ?
C4 C3 H3 120.5 . . ?
C3 C4 N1 119.1(12) . . ?
C3 C4 C5 122.0(11) . . ?
C5 C4 N1 118.9(11) . . ?
C4 C5 H5 120.7 . . ?
C4 C5 C6 118.6(10) . . ?
C6 C5 H5 120.7 . . ?
C1 C6 C5 118.5(10) . . ?
C1 C6 H6 120.7 . . ?
C5 C6 H6 120.7 . . ?
C8 C7 O4 117.2(10) . . ?
C8 C7 C12 121.5(11) . . ?
C12 C7 O4 121.2(10) . . ?
C7 C8 H8 120.5 . . ?
C7 C8 C9 119.1(11) . . ?
C9 C8 H8 120.5 . . ?
C8 C9 H9 121.0 . . ?
C10 C9 C8 118.0(11) . . ?
C10 C9 H9 121.0 . . ?
C9 C10 N2 118.8(11) . . ?
C9 C10 C11 122.8(11) . . ?
C11 C10 N2 118.4(11) . . ?
C10 C11 H11 120.7 . . ?
C12 C11 C10 118.7(11) . . ?
C12 C11 H11 120.7 . . ?
C7 C12 H12 120.0 . . ?
C11 C12 C7 119.9(11) . . ?
C11 C12 H12 120.0 . . ?
O7 C13 C14 117.1(10) . . ?
O7 C13 C18 119.9(10) . . ?
C18 C13 C14 123.0(10) . . ?
C13 C14 H14 120.7 . . ?
C15 C14 C13 118.7(11) . . ?
C15 C14 H14 120.7 . . ?
C14 C15 H15 121.3 . . ?
C16 C15 C14 117.5(11) . . ?
C16 C15 H15 121.3 . . ?
C15 C16 N3 116.8(12) . . ?
C15 C16 C17 124.8(11) . . ?
C17 C16 N3 118.4(11) . . ?
C16 C17 H17 121.1 . . ?
C16 C17 C18 117.9(10) . . ?
C18 C17 H17 121.1 . . ?
C13 C18 H18 120.9 . . ?
C17 C18 C13 118.2(10) . . ?
C17 C18 H18 120.9 . . ?
O8 C19 C24 117.5(10) . . ?
C20 C19 O8 119.8(11) . . ?
C20 C19 C24 122.4(11) . . ?
C19 C20 H20 121.0 . . ?
C19 C20 C21 118.0(11) . . ?
C21 C20 H20 121.0 . . ?
C20 C21 H21 120.6 . . ?
C22 C21 C20 118.7(11) . . ?
C22 C21 H21 120.6 . . ?
C21 C22 N4 117.2(11) . . ?
C23 C22 N4 119.4(11) . . ?
C23 C22 C21 123.3(11) . . ?
C22 C23 H23 120.9 . . ?
C22 C23 C24 118.3(11) . . ?
C24 C23 H23 120.9 . . ?
C19 C24 H24 120.4 . . ?
C23 C24 C19 119.2(11) . . ?
C23 C24 H24 120.4 . . ?

loop_
_geom_bond_atom_site_label_1
_geom_bond_atom_site_label_2
_geom_bond_distance
_geom_bond_site_symmetry_2
_geom_bond_publ_flag
Zn1 O1 1.936(7) . ?
Zn1 O2 1.955(8) 3_565 ?
Zn1 O5 1.931(7) . ?
Zn1 O6 1.959(8) 3_465 ?
P1 O5 1.502(8) . ?
P1 O6 1.494(8) . ?
P1 O7 1.594(8) . ?
P1 O8 1.597(8) . ?
P2 O1 1.486(8) . ?
P2 O2 1.482(8) . ?
P2 O3 1.587(8) . ?
P2 O4 1.606(8) . ?
O3 C1 1.402(13) . ?
O4 C7 1.400(13) . ?
O7 C13 1.388(14) . ?
O8 C19 1.397(14) . ?
O9 N1 1.241(16) . ?
O10 N1 1.233(17) . ?
O11 N2 1.219(17) . ?
O12 N2 1.242(18) . ?
O13 N3 1.226(19) . ?
O14 N3 1.209(19) . ?
O15 N4 1.228(17) . ?
O16 N4 1.230(16) . ?
N1 C4 1.464(16) . ?
N2 C10 1.479(15) . ?
N3 C16 1.490(15) . ?
N4 C22 1.493(15) . ?
C1 C2 1.404(15) . ?
C1 C6 1.370(16) . ?
C2 H2 0.9500 . ?
C2 C3 1.375(17) . ?
C3 H3 0.9500 . ?
C3 C4 1.397(16) . ?
C4 C5 1.401(17) . ?
C5 H5 0.9500 . ?
C5 C6 1.401(17) . ?
C6 H6 0.9500 . ?
C7 C8 1.372(16) . ?
C7 C12 1.392(16) . ?
C8 H8 0.9500 . ?
C8 C9 1.41(2) . ?
C9 H9 0.9500 . ?
C9 C10 1.37(2) . ?
C10 C11 1.386(19) . ?
C11 H11 0.9500 . ?
C11 C12 1.359(16) . ?
C12 H12 0.9500 . ?
C13 C14 1.396(15) . ?
C13 C18 1.395(16) . ?
C14 H14 0.9500 . ?
C14 C15 1.396(16) . ?
C15 H15 0.9500 . ?
C15 C16 1.377(17) . ?
C16 C17 1.386(18) . ?
C17 H17 0.9500 . ?
C17 C18 1.394(17) . ?
C18 H18 0.9500 . ?
C19 C20 1.388(16) . ?
C19 C24 1.399(16) . ?
C20 H20 0.9500 . ?
C20 C21 1.394(14) . ?
C21 H21 0.9500 . ?
C21 C22 1.392(18) . ?
C22 C23 1.37(2) . ?
C23 H23 0.9500 . ?
C23 C24 1.38(2) . ?
C24 H24 0.9500 . ?

loop_
_geom_torsion_atom_site_label_1
_geom_torsion_atom_site_label_2
_geom_torsion_atom_site_label_3
_geom_torsion_atom_site_label_4
_geom_torsion
_geom_torsion_site_symmetry_1
_geom_torsion_site_symmetry_2
_geom_torsion_site_symmetry_3
_geom_torsion_site_symmetry_4
_geom_torsion_publ_flag
P1 O7 C13 C14 108.8(10) . . . . ?
P1 O7 C13 C18 -74.5(12) . . . . ?
P1 O8 C19 C20 -61.9(13) . . . . ?
P1 O8 C19 C24 124.7(10) . . . . ?
P2 O3 C1 C2 110.4(10) . . . . ?
P2 O3 C1 C6 -74.0(12) . . . . ?
P2 O4 C7 C8 125.1(10) . . . . ?
P2 O4 C7 C12 -59.0(14) . . . . ?
O1 P2 O2 Zn1 28.7(10) . . . 3_465 ?
O1 P2 O3 C1 179.5(8) . . . . ?
O1 P2 O4 C7 45.4(10) . . . . ?
O2 P2 O1 Zn1 56.0(7) . . . . ?
O2 P2 O3 C1 49.1(9) . . . . ?
O2 P2 O4 C7 174.4(9) . . . . ?
O3 P2 O1 Zn1 -69.7(6) . . . . ?
O3 P2 O2 Zn1 152.2(8) . . . 3_465 ?
O3 P2 O4 C7 -68.5(9) . . . . ?
O3 C1 C2 C3 176.8(10) . . . . ?
O3 C1 C6 C5 -176.9(10) . . . . ?
O4 P2 O1 Zn1 177.4(5) . . . . ?
O4 P2 O2 Zn1 -95.0(9) . . . 3_465 ?
O4 P2 O3 C1 -64.1(9) . . . . ?
O4 C7 C8 C9 174.8(9) . . . . ?
O4 C7 C12 C11 -174.6(11) . . . . ?
O5 P1 O6 Zn1 24.9(10) . . . 3_565 ?
O5 P1 O7 C13 -179.3(8) . . . . ?
O5 P1 O8 C19 46.3(10) . . . . ?
O6 P1 O5 Zn1 54.9(7) . . . . ?
O6 P1 O7 C13 49.0(10) . . . . ?
O6 P1 O8 C19 177.0(9) . . . . ?
O7 P1 O5 Zn1 -71.3(6) . . . . ?
O7 P1 O6 Zn1 148.4(7) . . . 3_565 ?
O7 P1 O8 C19 -66.2(10) . . . . ?
O7 C13 C14 C15 178.6(10) . . . . ?
O7 C13 C18 C17 -177.2(11) . . . . ?
O8 P1 O5 Zn1 176.6(5) . . . . ?
O8 P1 O6 Zn1 -99.3(8) . . . 3_565 ?
O8 P1 O7 C13 -63.4(9) . . . . ?
O8 C19 C20 C21 -171.1(10) . . . . ?
O8 C19 C24 C23 173.1(9) . . . . ?
O9 N1 C4 C3 159.7(13) . . . . ?
O9 N1 C4 C5 -20.8(17) . . . . ?
O10 N1 C4 C3 -19.7(17) . . . . ?
O10 N1 C4 C5 159.7(12) . . . . ?
O11 N2 C10 C9 176.5(11) . . . . ?
O11 N2 C10 C11 -4.0(16) . . . . ?
O12 N2 C10 C9 -4.3(16) . . . . ?
O12 N2 C10 C11 175.2(12) . . . . ?
O13 N3 C16 C15 177.7(11) . . . . ?
O13 N3 C16 C17 -4.6(16) . . . . ?
O14 N3 C16 C15 -1.8(16) . . . . ?
O14 N3 C16 C17 175.8(12) . . . . ?
O15 N4 C22 C21 176.2(11) . . . . ?
O15 N4 C22 C23 -2.3(15) . . . . ?
O16 N4 C22 C21 -3.8(15) . . . . ?
O16 N4 C22 C23 177.7(11) . . . . ?
N1 C4 C5 C6 -180.0(10) . . . . ?
N2 C10 C11 C12 179.0(11) . . . . ?
N3 C16 C17 C18 -177.1(10) . . . . ?
N4 C22 C23 C24 180.0(9) . . . . ?
C1 C2 C3 C4 -0.6(17) . . . . ?
C2 C1 C6 C5 -1.7(16) . . . . ?
C2 C3 C4 N1 179.7(10) . . . . ?
C2 C3 C4 C5 0.2(19) . . . . ?
C3 C4 C5 C6 -0.5(18) . . . . ?
C4 C5 C6 C1 1.2(16) . . . . ?
C6 C1 C2 C3 1.4(16) . . . . ?
C7 C8 C9 C10 -0.3(16) . . . . ?
C8 C7 C12 C11 1.1(18) . . . . ?
C8 C9 C10 N2 -179.0(10) . . . . ?
C8 C9 C10 C11 1.6(18) . . . . ?
C9 C10 C11 C12 -2(2) . . . . ?
C10 C11 C12 C7 0.1(19) . . . . ?
C12 C7 C8 C9 -1.1(17) . . . . ?
C13 C14 C15 C16 -2.0(17) . . . . ?
C14 C13 C18 C17 -0.7(17) . . . . ?
C14 C15 C16 N3 178.4(10) . . . . ?
C14 C15 C16 C17 0.9(18) . . . . ?
C15 C16 C17 C18 0.3(19) . . . . ?
C16 C17 C18 C13 -0.4(17) . . . . ?
C18 C13 C14 C15 2.0(17) . . . . ?
C19 C20 C21 C22 -2.1(18) . . . . ?
C20 C19 C24 C23 -0.1(17) . . . . ?
C20 C21 C22 N4 -178.1(10) . . . . ?
C20 C21 C22 C23 0.4(19) . . . . ?
C21 C22 C23 C24 1.5(17) . . . . ?
C22 C23 C24 C19 -1.6(16) . . . . ?
C24 C19 C20 C21 2.0(17) . . . . ?

loop_
_twin_individual_id
_twin_individual_mass_fraction_refined
1 0.50(3)
2 0.50(3)

loop_
_exptl_oxdiff_crystal_face_indexfrac_h
_exptl_oxdiff_crystal_face_indexfrac_k
_exptl_oxdiff_crystal_face_indexfrac_l
_exptl_oxdiff_crystal_face_x
_exptl_oxdiff_crystal_face_y
_exptl_oxdiff_crystal_face_z
-0.0004 -1.0006 0.0012 -0.0039 -0.0076 -0.0584
0.0010 0.0003 0.9988 -0.0193 0.0131 -0.0004
-0.0010 -0.0003 -0.9988 0.0193 -0.0131 0.0004
0.9992 -0.0006 0.0089 -0.0529 -0.0765 0.0135
0.0004 1.0006 -0.0012 0.0039 0.0076 0.0584
-0.9992 0.0006 -0.0089 0.0529 0.0765 -0.0135
